data_7006893
loop_
_publ_author_name
'Bishop, Peter T.'
'Cowley, Andrew R.'
'Dilworth, Jonathan R.'
'Saunders, Andrew J.'
'Woollard-Shore, John G'

_publ_section_title
;
 Substituent dependence of the reactions of [RuCl2(PPh3)3] with bulky
 aromatic thiols.
;
_journal_issue 10
_journal_name_full 'Dalton transactions (Cambridge, England : 2003)'
_journal_page_first 1267
_journal_page_last 1270
_journal_paper_doi 10.1039/b515244e
_journal_year 2006
_chemical_compound_source
;
synthesis as described
;
_chemical_formula_moiety ' C54 H66 P1 Ru1 S3 '
_chemical_formula_sum 'C54 H66 P Ru S3'
_chemical_formula_weight 943.36
_chemical_name_systematic
;
?
;
_space_group_IT_number 2
_symmetry_cell_setting triclinic
_symmetry_space_group_name_Hall '-P 1'
_symmetry_space_group_name_H-M 'P -1'
_atom_sites_solution_hydrogens geom
_atom_sites_solution_primary direct
_cell_angle_alpha 94.6820(6)
_cell_angle_beta 106.8104(6)
_cell_angle_gamma 110.8996(6)
_cell_formula_units_Z 2
_cell_length_a 12.2271(2)
_cell_length_b 12.4745(2)
_cell_length_c 18.4853(2)
_cell_measurement_reflns_used 33343
_cell_measurement_temperature 150
_cell_measurement_theta_max 28
_cell_measurement_theta_min 5
_cell_volume 2467.02(6)
_computing_cell_refinement
;
KappaCCD software 'DENZO' (Otwinowski & Minor, 1996)
;
_computing_data_collection
;
KappaCCD software 'Collect' (Nonius, 2000)
;
_computing_data_reduction
;
KappaCCD software 'DENZO' (Otwinowski & Minor, 1996)
;
_computing_publication_material
;
CRYSTALS (Watkin et al, 2001)
;
_computing_structure_refinement
;
CRYSTALS (Watkin et al, 2001)
;
_computing_structure_solution 'SIR92 (Giacovazzo et al, 1992)'
_diffrn_ambient_temperature 150
_diffrn_measured_fraction_theta_full 0.992
_diffrn_measured_fraction_theta_max 0.998
_diffrn_measurement_device_type
;
Nonius KappaCCD
;
_diffrn_measurement_method \w
_diffrn_radiation_monochromator graphite
_diffrn_radiation_type 'Mo K\a'
_diffrn_radiation_wavelength 0.71073
_diffrn_reflns_av_R_equivalents 0.025
_diffrn_reflns_limit_h_max 15
_diffrn_reflns_limit_h_min -15
_diffrn_reflns_limit_k_max 15
_diffrn_reflns_limit_k_min -16
_diffrn_reflns_limit_l_max 22
_diffrn_reflns_limit_l_min -23
_diffrn_reflns_number 33343
_diffrn_reflns_theta_full 26.899
_diffrn_reflns_theta_max 27.448
_diffrn_reflns_theta_min 5.108
_diffrn_standards_decay_% 0.00
_diffrn_standards_interval_count 0
_diffrn_standards_interval_time 0
_diffrn_standards_number 0
_exptl_absorpt_coefficient_mu 0.511
_exptl_absorpt_correction_T_max 0.94
_exptl_absorpt_correction_T_min 0.92
_exptl_absorpt_correction_type multi-scan
_exptl_absorpt_process_details
;
Denzo/Scalepack (Otwinowski & Minor, 1996)
;
_exptl_crystal_colour ' dark brown '
_exptl_crystal_density_diffrn 1.270
_exptl_crystal_description ' block '
_exptl_crystal_F_000 994
_exptl_crystal_size_max 0.16
_exptl_crystal_size_mid 0.12
_exptl_crystal_size_min 0.12
_exptl_crystal_thermal_history
;
The material was crystallised at ambient temperature. A suitable crystal
was cooled rapidly to 150K for single-crystal X-ray diffraction analysis.
;
_refine_diff_density_max 0.85
_refine_diff_density_min -0.59
_refine_ls_extinction_method None
_refine_ls_goodness_of_fit_ref 1.1121
_refine_ls_hydrogen_treatment mixed
_refine_ls_matrix_type full
_refine_ls_number_parameters 537
_refine_ls_number_reflns 9578
_refine_ls_number_restraints 30
_refine_ls_R_factor_all 0.0359
_refine_ls_R_factor_gt 0.0286
_refine_ls_shift/su_max 0.023997
_refine_ls_structure_factor_coef F
_refine_ls_weighting_details
;
Method, part 1, Chebychev polynomial, (Watkin, 1994, Prince, 1982)
[weight] = 1.0/[A~0~*T~0~(x)+A~1~*T~1~(x) ... +A~n-1~]*T~n-1~(x)]
where A~i~ are the Chebychev coefficients listed below and x= Fcalc/Fmax
Method = Robust Weighting (Prince, 1982)
W = [weight] * [1-(deltaF/6*sigmaF)^2^]^2^
A~i~ are:
2.05 -0.294 0.975 0.802E-01
;
_refine_ls_weighting_scheme calc
_refine_ls_wR_factor_all 0.0375
_refine_ls_wR_factor_gt 0.0315
_refine_ls_wR_factor_ref 0.0315
_reflns_limit_h_max 14
_reflns_limit_h_min -15
_reflns_limit_k_max 16
_reflns_limit_k_min -16
_reflns_limit_l_max 23
_reflns_limit_l_min 0
_reflns_number_gt 9578
_reflns_number_total 11158
_reflns_threshold_expression I>3.00u(I)
_cod_data_source_file b515244e.txt
_cod_data_source_block ARC1185
_cod_depositor_comments
;
The following automatic conversions were performed:
'_atom_site_refinement_disorder_assembly' tag replaced with
'_atom_site_disorder_assembly'.

'_atom_site_refinement_disorder_group'
tag replaced with '_atom_site_disorder_group'.

Automatic conversion script
Id: cif_correct_tags 1383 2010-08-28 14:59:44Z saulius 

The following automatic conversions were performed:
'_symmetry_cell_setting' value 'Triclinic' changed to 'triclinic'
according to '/home/saulius/struct/CIF-dictionaries/cif_core.dic'
dictionary named 'cif_core.dic' version 2.4.1 from 2010-06-29.

Automatic conversion script
Id: cif_fix_enum 1527 2010-12-29 10:47:43Z saulius 
;
_cod_original_sg_symbol_H-M 'P -1 '
_cod_original_formula_sum ' C54 H66 P1 Ru1 S3 '
_cod_database_code 7006893

loop_
_symmetry_equiv_pos_as_xyz
x,y,z
-x,-y,-z

loop_
_atom_site_label
_atom_site_type_symbol
_atom_site_fract_x
_atom_site_fract_y
_atom_site_fract_z
_atom_site_U_iso_or_equiv
_atom_site_occupancy
_atom_site_adp_type
_atom_site_refinement_flags_posn
_atom_site_refinement_flags_adp
_atom_site_refinement_flags_occupancy
_atom_site_disorder_assembly
_atom_site_disorder_group
Ru1 Ru 0.557023(12) 0.989298(11) 0.286888(8) 0.0153 1.0000 Uani . . . . .
S1 S 0.58270(4) 1.16574(4) 0.34787(2) 0.0203 1.0000 Uani . . . . .
C1 C 0.45684(16) 1.20205(16) 0.29888(10) 0.0208 1.0000 Uani . . . . .
C2 C 0.34554(17) 1.11802(16) 0.24518(10) 0.0213 1.0000 Uani . . . . .
C3 C 0.24992(17) 1.15260(17) 0.20929(12) 0.0268 1.0000 Uani . . . . .
C4 C 0.2623(2) 1.26821(19) 0.22636(13) 0.0334 1.0000 Uani D U . . .
C5 C 0.3726(2) 1.34960(18) 0.28024(13) 0.0317 1.0000 Uani . . . . .
C6 C 0.47125(19) 1.31976(17) 0.31734(12) 0.0270 1.0000 Uani D U . . .
C7 C 0.32649(16) 0.99074(16) 0.22817(10) 0.0202 1.0000 Uani . . . . .
C8 C 0.20591(16) 0.90852(17) 0.16457(11) 0.0254 1.0000 Uani . . . . .
C9 C 0.1628(5) 1.3128(5) 0.1981(3) 0.0353(11) 0.525(11) Uiso D U P 1 1
C10 C 0.0364(5) 1.2362(5) 0.1998(4) 0.0489(15) 0.525(11) Uiso D U P 1 1
C59 C 0.1479(5) 1.2912(5) 0.1789(4) 0.0342(12) 0.475(11) Uiso D U P 1 2
C60 C 0.0693(6) 1.2853(6) 0.2345(4) 0.0477(15) 0.475(11) Uiso D U P 1 2
C11 C 0.5894(5) 1.4073(5) 0.3816(3) 0.0379(10) 0.653(7) Uiso D U P 2 1
C12 C 0.6029(4) 1.5324(4) 0.3919(3) 0.0543(11) 0.653(7) Uiso D U P 2 1
C61 C 0.5879(9) 1.4167(9) 0.3704(5) 0.0380(15) 0.347(7) Uiso D U P 2 2
C62 C 0.5653(7) 1.4539(7) 0.4458(4) 0.0498(18) 0.347(7) Uiso D U P 2 2
S2 S 0.62940(4) 1.03816(4) 0.18818(2) 0.0182 1.0000 Uani . . . . .
C13 C 0.52730(16) 1.09154(15) 0.12654(10) 0.0195 1.0000 Uani . . . . .
C14 C 0.41959(17) 1.01234(16) 0.06587(10) 0.0227 1.0000 Uani . . . . .
C15 C 0.34219(19) 1.05652(19) 0.01871(12) 0.0320 1.0000 Uani . . . . .
C16 C 0.3672(2) 1.1754(2) 0.02968(14) 0.0387 1.0000 Uani D U . . .
C17 C 0.4747(2) 1.25219(18) 0.08823(13) 0.0319 1.0000 Uani . . . . .
C18 C 0.55666(17) 1.21326(16) 0.13672(11) 0.0234 1.0000 Uani . . . . .
C19 C 0.38883(18) 0.88269(16) 0.05301(11) 0.0253 1.0000 Uani . . . . .
C20 C 0.2692(2) 0.80574(19) -0.01361(12) 0.0347 1.0000 Uani . . . . .
C21 C 0.2824(5) 1.2127(5) -0.0312(4) 0.0392(11) 0.539(15) Uiso D U P 3 1
C22 C 0.1463(5) 1.1620(6) -0.0216(5) 0.0519(15) 0.539(15) Uiso D U P 3 1
C71 C 0.2736(5) 1.2280(5) -0.0105(5) 0.0387(13) 0.461(15) Uiso D U P 3 2
C72 C 0.1445(5) 1.1405(6) -0.0508(5) 0.0455(16) 0.461(15) Uiso D U P 3 2
C23 C 0.67563(18) 1.29864(16) 0.19835(11) 0.0253 1.0000 Uani . . . . .
C24 C 0.6964(2) 1.42778(18) 0.20651(14) 0.0367 1.0000 Uani . . . . .
S3 S 0.48576(4) 0.80173(4) 0.30816(3) 0.0205 1.0000 Uani . . . . .
C25 C 0.32935(16) 0.71382(14) 0.24826(10) 0.0191 1.0000 Uani . . . . .
C26 C 0.30374(17) 0.65496(15) 0.17308(10) 0.0209 1.0000 Uani . . . . .
C27 C 0.17978(17) 0.58415(15) 0.12884(10) 0.0230 1.0000 Uani . . . . .
C28 C 0.08273(17) 0.56712(15) 0.15721(11) 0.0230 1.0000 Uani . . . . .
C29 C 0.11162(17) 0.62348(16) 0.23270(11) 0.0235 1.0000 Uani . . . . .
C30 C 0.23260(16) 0.69746(15) 0.27881(10) 0.0206 1.0000 Uani . . . . .
C31 C 0.40416(18) 0.65979(17) 0.13974(12) 0.0274 1.0000 Uani . . . . .
C32 C 0.4560(2) 0.5675(2) 0.16064(16) 0.0418 1.0000 Uani . . . . .
C33 C -0.05065(18) 0.49262(17) 0.10718(12) 0.0297 1.0000 Uani . . . . .
C34 C -0.1208(2) 0.5669(2) 0.07465(13) 0.0358 1.0000 Uani . . . . .
C35 C 0.25644(18) 0.75439(18) 0.36053(11) 0.0290 1.0000 Uani . . . . .
C36 C 0.2927(3) 0.6833(2) 0.41919(13) 0.0470 1.0000 Uani . . . . .
P1 P 0.74587(4) 1.00805(4) 0.36385(2) 0.0161 1.0000 Uani . . . . .
C37 C 0.82728(15) 0.94084(15) 0.31881(10) 0.0184 1.0000 Uani . . . . .
C38 C 0.95491(18) 0.99416(18) 0.33510(13) 0.0321 1.0000 Uani . . . . .
C39 C 1.01557(19) 0.9362(2) 0.30468(15) 0.0411 1.0000 Uani . . . . .
C40 C 0.94949(19) 0.82554(18) 0.25857(12) 0.0305 1.0000 Uani . . . . .
C41 C 0.82231(19) 0.77258(18) 0.24156(13) 0.0324 1.0000 Uani . . . . .
C42 C 0.76104(17) 0.83000(17) 0.27118(13) 0.0299 1.0000 Uani . . . . .
C43 C 0.73536(15) 0.93803(15) 0.44600(9) 0.0188 1.0000 Uani . . . . .
C44 C 0.78897(17) 0.85840(16) 0.46534(10) 0.0237 1.0000 Uani . . . . .
C45 C 0.77305(19) 0.80325(18) 0.52645(12) 0.0293 1.0000 Uani . . . . .
C46 C 0.70411(19) 0.82748(19) 0.56801(11) 0.0307 1.0000 Uani . . . . .
C47 C 0.65110(18) 0.90750(19) 0.54927(11) 0.0292 1.0000 Uani . . . . .
C48 C 0.66621(17) 0.96261(17) 0.48848(11) 0.0248 1.0000 Uani . . . . .
C49 C 0.86027(15) 1.15787(15) 0.40848(11) 0.0210 1.0000 Uani . . . . .
C50 C 0.91963(18) 1.19443(18) 0.48844(12) 0.0295 1.0000 Uani . . . . .
C51 C 1.0075(2) 1.3094(2) 0.52000(14) 0.0396 1.0000 Uani . . . . .
C52 C 1.0364(2) 1.38719(18) 0.47245(16) 0.0405 1.0000 Uani . . . . .
C53 C 0.9778(2) 1.35158(18) 0.39353(16) 0.0396 1.0000 Uani . . . . .
C54 C 0.88959(18) 1.23712(17) 0.36104(13) 0.0305 1.0000 Uani . . . . .
H1 H 0.333(2) 0.9616(19) 0.2750(13) 0.022(5) 1.0000 Uiso . . . . .
H2 H 0.394(2) 0.9855(19) 0.2100(12) 0.024(5) 1.0000 Uiso . . . . .
H31 H 0.1708 1.0931 0.1705 0.0342 1.0000 Uiso . . . . .
H51 H 0.3819 1.4325 0.2929 0.0437 1.0000 Uiso . . . . .
H81 H 0.2034 0.8272 0.1584 0.0297 1.0000 Uiso . . . . .
H82 H 0.1330 0.9088 0.1788 0.0297 1.0000 Uiso . . . . .
H83 H 0.2023 0.9357 0.1149 0.0297 1.0000 Uiso . . . . .
H91 H 0.1902 1.3917 0.2311 0.0424 0.5248 Uiso . . . 1 1
H92 H 0.1537 1.3208 0.1435 0.0424 0.5248 Uiso . . . 1 1
H101 H -0.0239 1.2729 0.1800 0.0587 0.5248 Uiso . . . 1 1
H102 H 0.0429 1.2278 0.2541 0.0587 0.5248 Uiso . . . 1 1
H103 H 0.0065 1.1570 0.1665 0.0587 0.5248 Uiso . . . 1 1
H591 H 0.1755 1.3703 0.1654 0.0411 0.4752 Uiso . . . 1 2
H592 H 0.0978 1.2297 0.1306 0.0411 0.4752 Uiso . . . 1 2
H601 H -0.0065 1.2994 0.2078 0.0572 0.4752 Uiso . . . 1 2
H602 H 0.1213 1.3467 0.2828 0.0572 0.4752 Uiso . . . 1 2
H603 H 0.0436 1.2061 0.2479 0.0572 0.4752 Uiso . . . 1 2
H111 H 0.5894 1.3816 0.4314 0.0455 0.6530 Uiso . . . 2 1
H112 H 0.6631 1.4044 0.3695 0.0455 0.6530 Uiso . . . 2 1
H121 H 0.6823 1.5821 0.4348 0.0652 0.6530 Uiso . . . 2 1
H122 H 0.5308 1.5379 0.4049 0.0652 0.6530 Uiso . . . 2 1
H123 H 0.6045 1.5607 0.3430 0.0652 0.6530 Uiso . . . 2 1
H611 H 0.6102 1.4852 0.3449 0.0456 0.3470 Uiso . . . 2 2
H612 H 0.6573 1.3891 0.3834 0.0456 0.3470 Uiso . . . 2 2
H621 H 0.6429 1.5189 0.4819 0.0598 0.3470 Uiso . . . 2 2
H622 H 0.4958 1.4812 0.4326 0.0598 0.3470 Uiso . . . 2 2
H623 H 0.5428 1.3852 0.4711 0.0598 0.3470 Uiso . . . 2 2
H151 H 0.2663 1.0010 -0.0244 0.0357 1.0000 Uiso . . . . .
H171 H 0.4939 1.3381 0.0959 0.0402 1.0000 Uiso . . . . .
H191 H 0.4597 0.8702 0.0426 0.0287 1.0000 Uiso . . . . .
H192 H 0.3808 0.8562 0.1015 0.0287 1.0000 Uiso . . . . .
H201 H 0.2576 0.7217 -0.0171 0.0365 1.0000 Uiso . . . . .
H202 H 0.2754 0.8296 -0.0631 0.0365 1.0000 Uiso . . . . .
H203 H 0.1965 0.8156 -0.0042 0.0365 1.0000 Uiso . . . . .
H211 H 0.3157 1.3002 -0.0230 0.0471 0.5393 Uiso . . . 3 1
H212 H 0.2762 1.1793 -0.0840 0.0471 0.5393 Uiso . . . 3 1
H221 H 0.0875 1.1847 -0.0608 0.0622 0.5393 Uiso . . . 3 1
H222 H 0.1537 1.1954 0.0315 0.0622 0.5393 Uiso . . . 3 1
H223 H 0.1141 1.0745 -0.0296 0.0622 0.5393 Uiso . . . 3 1
H711 H 0.2718 1.2855 0.0298 0.0465 0.4607 Uiso . . . 3 2
H712 H 0.3040 1.2697 -0.0492 0.0465 0.4607 Uiso . . . 3 2
H721 H 0.0905 1.1813 -0.0749 0.0545 0.4607 Uiso . . . 3 2
H722 H 0.1118 1.0985 -0.0128 0.0545 0.4607 Uiso . . . 3 2
H723 H 0.1440 1.0828 -0.0918 0.0545 0.4607 Uiso . . . 3 2
H231 H 0.7471 1.2901 0.1863 0.0304 1.0000 Uiso . . . . .
H232 H 0.6751 1.2764 0.2491 0.0304 1.0000 Uiso . . . . .
H241 H 0.7773 1.4762 0.2486 0.0428 1.0000 Uiso . . . . .
H242 H 0.6988 1.4527 0.1567 0.0428 1.0000 Uiso . . . . .
H243 H 0.6268 1.4390 0.2195 0.0428 1.0000 Uiso . . . . .
H271 H 0.1604 0.5443 0.0748 0.0261 1.0000 Uiso . . . . .
H291 H 0.0430 0.6103 0.2544 0.0284 1.0000 Uiso . . . . .
H311 H 0.4738 0.7392 0.1602 0.0337 1.0000 Uiso . . . . .
H312 H 0.3683 0.6465 0.0822 0.0337 1.0000 Uiso . . . . .
H321 H 0.5219 0.5740 0.1374 0.0570 1.0000 Uiso . . . . .
H322 H 0.4927 0.5803 0.2181 0.0570 1.0000 Uiso . . . . .
H323 H 0.3873 0.4875 0.1401 0.0570 1.0000 Uiso . . . . .
H331 H -0.0939 0.4441 0.1390 0.0317 1.0000 Uiso . . . . .
H332 H -0.0509 0.4399 0.0633 0.0317 1.0000 Uiso . . . . .
H341 H -0.2084 0.5146 0.0420 0.0408 1.0000 Uiso . . . . .
H342 H -0.1216 0.6196 0.1181 0.0408 1.0000 Uiso . . . . .
H343 H -0.0786 0.6154 0.0425 0.0408 1.0000 Uiso . . . . .
H351 H 0.3256 0.8339 0.3742 0.0336 1.0000 Uiso . . . . .
H352 H 0.1790 0.7623 0.3629 0.0336 1.0000 Uiso . . . . .
H361 H 0.3074 0.7242 0.4721 0.0548 1.0000 Uiso . . . . .
H362 H 0.3705 0.6753 0.4176 0.0548 1.0000 Uiso . . . . .
H363 H 0.2239 0.6037 0.4064 0.0548 1.0000 Uiso . . . . .
H381 H 1.0036 1.0743 0.3687 0.0361 1.0000 Uiso . . . . .
H391 H 1.1076 0.9753 0.3164 0.0473 1.0000 Uiso . . . . .
H401 H 0.9935 0.7838 0.2375 0.0398 1.0000 Uiso . . . . .
H411 H 0.7740 0.6925 0.2078 0.0388 1.0000 Uiso . . . . .
H421 H 0.6687 0.7914 0.2582 0.0348 1.0000 Uiso . . . . .
H441 H 0.8390 0.8406 0.4354 0.0288 1.0000 Uiso . . . . .
H451 H 0.8117 0.7460 0.5403 0.0361 1.0000 Uiso . . . . .
H461 H 0.6924 0.7874 0.6116 0.0362 1.0000 Uiso . . . . .
H471 H 0.6019 0.9255 0.5797 0.0358 1.0000 Uiso . . . . .
H481 H 0.6276 1.0200 0.4750 0.0304 1.0000 Uiso . . . . .
H501 H 0.8993 1.1384 0.5230 0.0326 1.0000 Uiso . . . . .
H511 H 1.0497 1.3356 0.5772 0.0424 1.0000 Uiso . . . . .
H521 H 1.0997 1.4692 0.4953 0.0440 1.0000 Uiso . . . . .
H531 H 0.9987 1.4081 0.3593 0.0448 1.0000 Uiso . . . . .
H541 H 0.8474 1.2120 0.3038 0.0339 1.0000 Uiso . . . . .

loop_
_atom_site_aniso_label
_atom_site_aniso_U_11
_atom_site_aniso_U_22
_atom_site_aniso_U_33
_atom_site_aniso_U_23
_atom_site_aniso_U_13
_atom_site_aniso_U_12
Ru1 0.01236(6) 0.01594(7) 0.01764(7) 0.00330(5) 0.00514(5) 0.00572(5)
S1 0.01917(19) 0.0218(2) 0.02064(19) 0.00101(16) 0.00625(16) 0.01031(16)
C1 0.0214(8) 0.0241(9) 0.0232(8) 0.0074(7) 0.0115(7) 0.0124(7)
C2 0.0223(8) 0.0240(9) 0.0247(8) 0.0111(7) 0.0136(7) 0.0117(7)
C3 0.0217(9) 0.0299(10) 0.0339(10) 0.0141(8) 0.0105(8) 0.0136(8)
C4 0.0345(10) 0.0329(10) 0.0457(12) 0.0208(9) 0.0210(9) 0.0196(9)
C5 0.0391(11) 0.0261(10) 0.0441(12) 0.0154(8) 0.0228(9) 0.0206(9)
C6 0.0311(9) 0.0254(9) 0.0333(10) 0.0080(7) 0.0176(7) 0.0152(7)
C7 0.0185(8) 0.0231(8) 0.0231(8) 0.0076(7) 0.0088(7) 0.0108(7)
C8 0.0176(8) 0.0277(9) 0.0290(9) 0.0063(7) 0.0066(7) 0.0078(7)
S2 0.01734(19) 0.01959(19) 0.02051(19) 0.00520(15) 0.00874(15) 0.00864(15)
C13 0.0196(8) 0.0206(8) 0.0214(8) 0.0065(6) 0.0097(7) 0.0091(7)
C14 0.0219(8) 0.0243(9) 0.0218(8) 0.0073(7) 0.0093(7) 0.0072(7)
C15 0.0255(9) 0.0353(11) 0.0286(10) 0.0108(8) 0.0027(8) 0.0090(8)
C16 0.0358(11) 0.0360(11) 0.0422(12) 0.0170(9) 0.0094(9) 0.0131(9)
C17 0.0332(10) 0.0261(10) 0.0412(11) 0.0149(8) 0.0132(9) 0.0152(8)
C18 0.0240(9) 0.0221(9) 0.0284(9) 0.0090(7) 0.0137(7) 0.0096(7)
C19 0.0262(9) 0.0228(9) 0.0229(9) 0.0027(7) 0.0078(7) 0.0060(7)
C20 0.0306(10) 0.0302(10) 0.0304(10) -0.0019(8) 0.0072(8) 0.0022(8)
C23 0.0262(9) 0.0185(8) 0.0313(9) 0.0042(7) 0.0122(8) 0.0073(7)
C24 0.0393(12) 0.0208(9) 0.0470(13) 0.0047(9) 0.0154(10) 0.0086(8)
S3 0.01552(18) 0.01730(19) 0.0252(2) 0.00549(16) 0.00412(16) 0.00462(15)
C25 0.0175(8) 0.0148(7) 0.0229(8) 0.0047(6) 0.0054(6) 0.0052(6)
C26 0.0236(8) 0.0161(8) 0.0240(8) 0.0047(6) 0.0092(7) 0.0081(7)
C27 0.0249(9) 0.0180(8) 0.0223(8) -0.0007(6) 0.0049(7) 0.0080(7)
C28 0.0205(8) 0.0154(8) 0.0277(9) 0.0011(7) 0.0040(7) 0.0052(6)
C29 0.0206(8) 0.0214(8) 0.0291(9) 0.0053(7) 0.0102(7) 0.0075(7)
C30 0.0198(8) 0.0192(8) 0.0224(8) 0.0051(6) 0.0073(7) 0.0070(7)
C31 0.0281(9) 0.0251(9) 0.0311(10) 0.0044(7) 0.0145(8) 0.0096(8)
C32 0.0430(13) 0.0363(12) 0.0631(15) 0.0137(11) 0.0305(12) 0.0243(10)
C33 0.0207(9) 0.0233(9) 0.0352(10) -0.0024(8) 0.0032(8) 0.0044(7)
C34 0.0300(10) 0.0399(12) 0.0320(10) -0.0041(9) 0.0013(8) 0.0175(9)
C35 0.0265(9) 0.0329(10) 0.0246(9) 0.0007(8) 0.0109(8) 0.0078(8)
C36 0.0577(15) 0.0522(15) 0.0272(11) 0.0127(10) 0.0145(10) 0.0165(12)
P1 0.01295(18) 0.01697(19) 0.01825(19) 0.00205(15) 0.00467(15) 0.00675(15)
C37 0.0181(8) 0.0206(8) 0.0187(8) 0.0042(6) 0.0070(6) 0.0098(6)
C38 0.0178(9) 0.0314(10) 0.0410(11) -0.0089(8) 0.0099(8) 0.0065(8)
C39 0.0189(9) 0.0430(12) 0.0563(14) -0.0093(10) 0.0153(9) 0.0089(9)
C40 0.0280(10) 0.0329(10) 0.0384(11) 0.0023(8) 0.0175(8) 0.0172(8)
C41 0.0286(10) 0.0244(9) 0.0440(12) -0.0027(8) 0.0144(9) 0.0107(8)
C42 0.0193(9) 0.0253(9) 0.0423(11) -0.0032(8) 0.0111(8) 0.0074(7)
C43 0.0149(7) 0.0210(8) 0.0163(7) 0.0004(6) 0.0028(6) 0.0054(6)
C44 0.0223(8) 0.0271(9) 0.0226(8) 0.0048(7) 0.0068(7) 0.0115(7)
C45 0.0320(10) 0.0286(10) 0.0296(10) 0.0101(8) 0.0100(8) 0.0144(8)
C46 0.0319(10) 0.0339(10) 0.0246(9) 0.0106(8) 0.0113(8) 0.0090(8)
C47 0.0264(9) 0.0386(11) 0.0245(9) 0.0052(8) 0.0131(8) 0.0120(8)
C48 0.0231(9) 0.0301(9) 0.0229(8) 0.0028(7) 0.0075(7) 0.0133(7)
C49 0.0138(7) 0.0192(8) 0.0288(9) 0.0001(7) 0.0055(7) 0.0077(6)
C50 0.0222(9) 0.0290(10) 0.0303(10) -0.0056(8) 0.0068(8) 0.0068(8)
C51 0.0287(10) 0.0349(11) 0.0423(12) -0.0156(9) 0.0067(9) 0.0075(9)
C52 0.0245(10) 0.0200(9) 0.0655(15) -0.0083(10) 0.0072(10) 0.0062(8)
C53 0.0262(10) 0.0218(10) 0.0639(15) 0.0094(10) 0.0092(10) 0.0066(8)
C54 0.0210(9) 0.0241(9) 0.0396(11) 0.0060(8) 0.0037(8) 0.0067(7)

loop_
_atom_type_symbol
_atom_type_scat_dispersion_real
_atom_type_scat_dispersion_imag
_atom_type_scat_Cromer_Mann_a1
_atom_type_scat_Cromer_Mann_b1
_atom_type_scat_Cromer_Mann_a2
_atom_type_scat_Cromer_Mann_b2
_atom_type_scat_Cromer_Mann_a3
_atom_type_scat_Cromer_Mann_b3
_atom_type_scat_Cromer_Mann_a4
_atom_type_scat_Cromer_Mann_b4
_atom_type_scat_Cromer_Mann_c
_atom_type_scat_source
'C ' 0.0033 0.0016 2.3100 20.8439 1.0200 10.2075 1.5886 0.5687 0.8650 51.6512 0.2156 International_Tables_Vol_IV_Table_2.2B
'H ' 0.0000 0.0000 0.4930 10.5109 0.3229 26.1257 0.1402 3.1424 0.0408 57.7998 0.0030 International_Tables_Vol_IV_Table_2.2B
'P ' 0.1023 0.0942 6.4345 1.9067 4.1791 27.1570 1.7800 0.5260 1.4908 68.1645 1.1149 International_Tables_Vol_IV_Table_2.2B
'Ru ' -1.2594 0.8363 19.2674 0.8085 12.9182 8.4347 4.8634 24.7997 1.5676 94.2928 5.3787 International_Tables_Vol_IV_Table_2.2B
'S ' 0.1246 0.1234 6.9053 1.4679 5.2034 22.2151 1.4379 0.2536 1.5863 56.1720 0.8669 International_Tables_Vol_IV_Table_2.2B

loop_
_geom_angle_atom_site_label_1
_geom_angle_site_symmetry_1
_geom_angle_atom_site_label_2
_geom_angle_site_symmetry_2
_geom_angle_atom_site_label_3
_geom_angle_site_symmetry_3
_geom_angle
_geom_angle_publ_flag
S1 . Ru1 . S2 . 101.758(16) yes
S1 . Ru1 . S3 . 134.486(17) yes
S2 . Ru1 . S3 . 123.737(16) yes
S1 . Ru1 . P1 . 91.742(16) yes
S2 . Ru1 . P1 . 91.863(16) yes
S3 . Ru1 . P1 . 86.008(15) yes
Ru1 . S1 . C1 . 109.74(6) yes
S1 . C1 . C2 . 122.12(13) yes
S1 . C1 . C6 . 117.41(14) yes
C2 . C1 . C6 . 120.45(16) yes
C1 . C2 . C3 . 119.05(17) yes
C1 . C2 . C7 . 120.91(15) yes
C3 . C2 . C7 . 120.00(17) yes
C2 . C3 . C4 . 121.47(19) yes
C2 . C3 . H31 . 119.264 no
C4 . C3 . H31 . 119.264 no
C3 . C4 . C5 . 118.51(18) yes
C3 . C4 . C9 . 126.3(3) yes
C5 . C4 . C9 . 114.9(3) yes
C3 . C4 . C59 . 114.3(3) yes
C5 . C4 . C59 . 127.2(3) yes
C4 . C5 . C6 . 122.27(18) yes
C4 . C5 . H51 . 118.866 no
C6 . C5 . H51 . 118.866 no
C1 . C6 . C5 . 118.24(18) yes
C1 . C6 . C11 . 119.2(3) yes
C5 . C6 . C11 . 122.3(3) yes
C1 . C6 . C61 . 124.6(4) yes
C5 . C6 . C61 . 117.1(4) yes
C2 . C7 . C8 . 116.49(15) yes
C2 . C7 . H1 . 108.9(13) no
C8 . C7 . H1 . 109.6(13) no
C2 . C7 . H2 . 108.8(13) no
C8 . C7 . H2 . 104.7(13) no
H1 . C7 . H2 . 108.0(18) no
C7 . C8 . H81 . 109.467 no
C7 . C8 . H82 . 109.467 no
H81 . C8 . H82 . 109.476 no
C7 . C8 . H83 . 109.467 no
H81 . C8 . H83 . 109.476 no
H82 . C8 . H83 . 109.476 no
C4 . C9 . C10 . 115.2(4) yes
C4 . C9 . H91 . 108.029 no
C10 . C9 . H91 . 108.029 no
C4 . C9 . H92 . 108.029 no
C10 . C9 . H92 . 108.029 no
H91 . C9 . H92 . 109.467 no
C9 . C10 . H101 . 109.467 no
C9 . C10 . H102 . 109.467 no
H101 . C10 . H102 . 109.476 no
C9 . C10 . H103 . 109.467 no
H101 . C10 . H103 . 109.476 no
H102 . C10 . H103 . 109.476 no
C4 . C59 . C60 . 104.7(4) yes
C4 . C59 . H591 . 110.652 no
C60 . C59 . H591 . 110.652 no
C4 . C59 . H592 . 110.652 no
C60 . C59 . H592 . 110.652 no
H591 . C59 . H592 . 109.467 no
C59 . C60 . H601 . 109.467 no
C59 . C60 . H602 . 109.467 no
C59 . C60 . H603 . 109.466 no
H601 . C60 . H602 . 109.476 no
H601 . C60 . H603 . 109.476 no
H602 . C60 . H603 . 109.476 no
C6 . C11 . C12 . 115.6(4) yes
C6 . C11 . H111 . 107.912 no
C12 . C11 . H111 . 107.911 no
C6 . C11 . H112 . 107.912 no
C12 . C11 . H112 . 107.911 no
H111 . C11 . H112 . 109.467 no
C11 . C12 . H121 . 109.467 no
C11 . C12 . H122 . 109.467 no
H121 . C12 . H122 . 109.475 no
C11 . C12 . H123 . 109.467 no
H121 . C12 . H123 . 109.475 no
H122 . C12 . H123 . 109.476 no
C6 . C61 . C62 . 108.7(7) yes
C6 . C61 . H611 . 109.665 no
C62 . C61 . H611 . 109.665 no
C6 . C61 . H612 . 109.665 no
C62 . C61 . H612 . 109.665 no
H611 . C61 . H612 . 109.467 no
C61 . C62 . H621 . 109.467 no
C61 . C62 . H622 . 109.467 no
H621 . C62 . H622 . 109.476 no
C61 . C62 . H623 . 109.466 no
H621 . C62 . H623 . 109.475 no
H622 . C62 . H623 . 109.476 no
Ru1 . S2 . C13 . 107.54(6) yes
S2 . C13 . C14 . 120.04(13) yes
S2 . C13 . C18 . 119.85(13) yes
C14 . C13 . C18 . 120.07(16) yes
C13 . C14 . C15 . 118.72(17) yes
C13 . C14 . C19 . 120.70(16) yes
C15 . C14 . C19 . 120.58(17) yes
C14 . C15 . C16 . 121.94(19) yes
C14 . C15 . H151 . 119.029 no
C16 . C15 . H151 . 119.029 no
C15 . C16 . C17 . 118.65(19) yes
C15 . C16 . C21 . 116.2(3) yes
C17 . C16 . C21 . 124.6(3) yes
C15 . C16 . C71 . 124.4(3) yes
C17 . C16 . C71 . 116.3(3) yes
C16 . C17 . C18 . 122.01(19) yes
C16 . C17 . H171 . 118.994 no
C18 . C17 . H171 . 118.994 no
C13 . C18 . C17 . 118.54(17) yes
C13 . C18 . C23 . 120.21(16) yes
C17 . C18 . C23 . 121.24(17) yes
C14 . C19 . C20 . 115.94(17) yes
C14 . C19 . H191 . 107.831 no
C20 . C19 . H191 . 107.831 no
C14 . C19 . H192 . 107.831 no
C20 . C19 . H192 . 107.831 no
H191 . C19 . H192 . 109.467 no
C19 . C20 . H201 . 109.467 no
C19 . C20 . H202 . 109.467 no
H201 . C20 . H202 . 109.476 no
C19 . C20 . H203 . 109.467 no
H201 . C20 . H203 . 109.476 no
H202 . C20 . H203 . 109.476 no
C16 . C21 . C22 . 106.9(4) yes
C16 . C21 . H211 . 110.104 no
C22 . C21 . H211 . 110.104 no
C16 . C21 . H212 . 110.104 no
C22 . C21 . H212 . 110.104 no
H211 . C21 . H212 . 109.467 no
C21 . C22 . H221 . 109.467 no
C21 . C22 . H222 . 109.467 no
H221 . C22 . H222 . 109.476 no
C21 . C22 . H223 . 109.467 no
H221 . C22 . H223 . 109.476 no
H222 . C22 . H223 . 109.476 no
C16 . C71 . C72 . 114.5(5) yes
C16 . C71 . H711 . 108.198 no
C72 . C71 . H711 . 108.198 no
C16 . C71 . H712 . 108.198 no
C72 . C71 . H712 . 108.197 no
H711 . C71 . H712 . 109.467 no
C71 . C72 . H721 . 109.467 no
C71 . C72 . H722 . 109.467 no
C71 . C72 . H723 . 109.467 no
H721 . C72 . H722 . 109.476 no
H721 . C72 . H723 . 109.476 no
H722 . C72 . H723 . 109.476 no
C18 . C23 . C24 . 116.09(17) yes
C18 . C23 . H231 . 107.792 no
C24 . C23 . H231 . 107.793 no
C18 . C23 . H232 . 107.792 no
C24 . C23 . H232 . 107.792 no
H231 . C23 . H232 . 109.467 no
C23 . C24 . H241 . 109.467 no
C23 . C24 . H242 . 109.467 no
H241 . C24 . H242 . 109.476 no
C23 . C24 . H243 . 109.467 no
H241 . C24 . H243 . 109.476 no
H242 . C24 . H243 . 109.476 no
Ru1 . S3 . C25 . 113.36(6) yes
S3 . C25 . C26 . 120.16(13) yes
S3 . C25 . C30 . 119.16(13) yes
C26 . C25 . C30 . 120.54(15) yes
C25 . C26 . C27 . 118.21(16) yes
C25 . C26 . C31 . 123.13(16) yes
C27 . C26 . C31 . 118.58(16) yes
C26 . C27 . C28 . 122.44(16) yes
C26 . C27 . H271 . 118.782 no
C28 . C27 . H271 . 118.782 no
C27 . C28 . C29 . 117.95(16) yes
C27 . C28 . C33 . 121.12(17) yes
C29 . C28 . C33 . 120.90(17) yes
C28 . C29 . C30 . 122.27(17) yes
C28 . C29 . H291 . 118.864 no
C30 . C29 . H291 . 118.864 no
C25 . C30 . C29 . 118.53(16) yes
C25 . C30 . C35 . 122.41(16) yes
C29 . C30 . C35 . 119.03(16) yes
C26 . C31 . C32 . 112.37(16) yes
C26 . C31 . H311 . 108.742 no
C32 . C31 . H311 . 108.742 no
C26 . C31 . H312 . 108.742 no
C32 . C31 . H312 . 108.742 no
H311 . C31 . H312 . 109.467 no
C31 . C32 . H321 . 109.467 no
C31 . C32 . H322 . 109.467 no
H321 . C32 . H322 . 109.476 no
C31 . C32 . H323 . 109.467 no
H321 . C32 . H323 . 109.476 no
H322 . C32 . H323 . 109.476 no
C28 . C33 . C34 . 111.95(16) yes
C28 . C33 . H331 . 108.849 no
C34 . C33 . H331 . 108.849 no
C28 . C33 . H332 . 108.849 no
C34 . C33 . H332 . 108.849 no
H331 . C33 . H332 . 109.467 no
C33 . C34 . H341 . 109.467 no
C33 . C34 . H342 . 109.467 no
H341 . C34 . H342 . 109.476 no
C33 . C34 . H343 . 109.467 no
H341 . C34 . H343 . 109.476 no
H342 . C34 . H343 . 109.476 no
C30 . C35 . C36 . 112.40(18) yes
C30 . C35 . H351 . 108.736 no
C36 . C35 . H351 . 108.736 no
C30 . C35 . H352 . 108.736 no
C36 . C35 . H352 . 108.736 no
H351 . C35 . H352 . 109.467 no
C35 . C36 . H361 . 109.467 no
C35 . C36 . H362 . 109.466 no
H361 . C36 . H362 . 109.476 no
C35 . C36 . H363 . 109.467 no
H361 . C36 . H363 . 109.476 no
H362 . C36 . H363 . 109.476 no
Ru1 . P1 . C37 . 115.68(6) yes
Ru1 . P1 . C43 . 111.41(5) yes
C37 . P1 . C43 . 104.06(8) yes
Ru1 . P1 . C49 . 116.31(6) yes
C37 . P1 . C49 . 104.25(8) yes
C43 . P1 . C49 . 103.75(8) yes
P1 . C37 . C38 . 121.62(13) yes
P1 . C37 . C42 . 119.15(13) yes
C38 . C37 . C42 . 119.08(16) yes
C37 . C38 . C39 . 120.14(18) yes
C37 . C38 . H381 . 119.931 no
C39 . C38 . H381 . 119.930 no
C38 . C39 . C40 . 120.39(18) yes
C38 . C39 . H391 . 119.803 no
C40 . C39 . H391 . 119.803 no
C39 . C40 . C41 . 119.69(17) yes
C39 . C40 . H401 . 120.154 no
C41 . C40 . H401 . 120.154 no
C40 . C41 . C42 . 120.28(18) yes
C40 . C41 . H411 . 119.860 no
C42 . C41 . H411 . 119.860 no
C37 . C42 . C41 . 120.40(17) yes
C37 . C42 . H421 . 119.799 no
C41 . C42 . H421 . 119.799 no
P1 . C43 . C44 . 122.38(13) yes
P1 . C43 . C48 . 118.09(13) yes
C44 . C43 . C48 . 119.47(16) yes
C43 . C44 . C45 . 120.00(17) yes
C43 . C44 . H441 . 119.999 no
C45 . C44 . H441 . 119.999 no
C44 . C45 . C46 . 120.27(18) yes
C44 . C45 . H451 . 119.865 no
C46 . C45 . H451 . 119.865 no
C45 . C46 . C47 . 119.96(18) yes
C45 . C46 . H461 . 120.021 no
C47 . C46 . H461 . 120.021 no
C46 . C47 . C48 . 120.19(17) yes
C46 . C47 . H471 . 119.908 no
C48 . C47 . H471 . 119.907 no
C43 . C48 . C47 . 120.11(17) yes
C43 . C48 . H481 . 119.943 no
C47 . C48 . H481 . 119.943 no
P1 . C49 . C50 . 121.84(15) yes
P1 . C49 . C54 . 118.81(14) yes
C50 . C49 . C54 . 119.34(17) yes
C49 . C50 . C51 . 119.9(2) yes
C49 . C50 . H501 . 120.047 no
C51 . C50 . H501 . 120.047 no
C50 . C51 . C52 . 120.3(2) yes
C50 . C51 . H511 . 119.840 no
C52 . C51 . H511 . 119.840 no
C51 . C52 . C53 . 119.98(19) yes
C51 . C52 . H521 . 120.011 no
C53 . C52 . H521 . 120.010 no
C52 . C53 . C54 . 120.5(2) yes
C52 . C53 . H531 . 119.771 no
C54 . C53 . H531 . 119.771 no
C49 . C54 . C53 . 120.0(2) yes
C49 . C54 . H541 . 120.005 no
C53 . C54 . H541 . 120.005 no

loop_
_geom_bond_atom_site_label_1
_geom_bond_site_symmetry_1
_geom_bond_atom_site_label_2
_geom_bond_site_symmetry_2
_geom_bond_distance
_geom_bond_publ_flag
Ru1 . S1 . 2.2607(4) yes
Ru1 . S2 . 2.2836(4) yes
Ru1 . S3 . 2.2983(4) yes
Ru1 . P1 . 2.2518(4) yes
S1 . C1 . 1.7753(18) yes
C1 . C2 . 1.402(3) yes
C1 . C6 . 1.415(3) yes
C2 . C3 . 1.397(2) yes
C2 . C7 . 1.512(2) yes
C3 . C4 . 1.395(3) yes
C3 . H31 . 1.000 no
C4 . C5 . 1.387(3) yes
C4 . C9 . 1.491(5) yes
C4 . C59 . 1.557(6) yes
C5 . C6 . 1.395(3) yes
C5 . H51 . 1.000 no
C6 . C11 . 1.536(6) yes
C6 . C61 . 1.492(10) yes
C7 . C8 . 1.526(2) yes
C7 . H1 . 0.96(2) no
C7 . H2 . 1.00(2) no
C8 . H81 . 1.000 no
C8 . H82 . 1.000 no
C8 . H83 . 1.000 no
C9 . C10 . 1.511(7) yes
C9 . H91 . 1.000 no
C9 . H92 . 1.000 no
C10 . H101 . 1.000 no
C10 . H102 . 1.000 no
C10 . H103 . 1.000 no
C59 . C60 . 1.587(8) yes
C59 . H591 . 1.000 no
C59 . H592 . 1.000 no
C60 . H601 . 1.000 no
C60 . H602 . 1.000 no
C60 . H603 . 1.000 no
C11 . C12 . 1.499(7) yes
C11 . H111 . 1.000 no
C11 . H112 . 1.000 no
C12 . H121 . 1.000 no
C12 . H122 . 1.000 no
C12 . H123 . 1.000 no
C61 . C62 . 1.561(11) yes
C61 . H611 . 1.000 no
C61 . H612 . 1.000 no
C62 . H621 . 1.000 no
C62 . H622 . 1.000 no
C62 . H623 . 1.000 no
S2 . C13 . 1.7874(18) yes
C13 . C14 . 1.416(2) yes
C13 . C18 . 1.413(2) yes
C14 . C15 . 1.390(3) yes
C14 . C19 . 1.505(3) yes
C15 . C16 . 1.387(3) yes
C15 . H151 . 1.000 no
C16 . C17 . 1.388(3) yes
C16 . C21 . 1.521(5) yes
C16 . C71 . 1.555(6) yes
C17 . C18 . 1.394(3) yes
C17 . H171 . 1.000 no
C18 . C23 . 1.512(3) yes
C19 . C20 . 1.530(3) yes
C19 . H191 . 1.000 no
C19 . H192 . 1.000 no
C20 . H201 . 1.000 no
C20 . H202 . 1.000 no
C20 . H203 . 1.000 no
C21 . C22 . 1.624(9) yes
C21 . H211 . 1.000 no
C21 . H212 . 1.000 no
C22 . H221 . 1.000 no
C22 . H222 . 1.000 no
C22 . H223 . 1.000 no
C71 . C72 . 1.482(8) yes
C71 . H711 . 1.000 no
C71 . H712 . 1.000 no
C72 . H721 . 1.000 no
C72 . H722 . 1.000 no
C72 . H723 . 1.000 no
C23 . C24 . 1.526(3) yes
C23 . H231 . 1.000 no
C23 . H232 . 1.000 no
C24 . H241 . 1.000 no
C24 . H242 . 1.000 no
C24 . H243 . 1.000 no
S3 . C25 . 1.7796(17) yes
C25 . C26 . 1.409(2) yes
C25 . C30 . 1.412(2) yes
C26 . C27 . 1.399(2) yes
C26 . C31 . 1.511(3) yes
C27 . C28 . 1.388(3) yes
C27 . H271 . 1.000 no
C28 . C29 . 1.394(3) yes
C28 . C33 . 1.512(2) yes
C29 . C30 . 1.391(2) yes
C29 . H291 . 1.000 no
C30 . C35 . 1.515(3) yes
C31 . C32 . 1.526(3) yes
C31 . H311 . 1.000 no
C31 . H312 . 1.000 no
C32 . H321 . 1.000 no
C32 . H322 . 1.000 no
C32 . H323 . 1.000 no
C33 . C34 . 1.522(3) yes
C33 . H331 . 1.000 no
C33 . H332 . 1.000 no
C34 . H341 . 1.000 no
C34 . H342 . 1.000 no
C34 . H343 . 1.000 no
C35 . C36 . 1.523(3) yes
C35 . H351 . 1.000 no
C35 . H352 . 1.000 no
C36 . H361 . 1.000 no
C36 . H362 . 1.000 no
C36 . H363 . 1.000 no
P1 . C37 . 1.8297(17) yes
P1 . C43 . 1.8261(18) yes
P1 . C49 . 1.8291(18) yes
C37 . C38 . 1.387(2) yes
C37 . C42 . 1.390(3) yes
C38 . C39 . 1.395(3) yes
C38 . H381 . 1.000 no
C39 . C40 . 1.378(3) yes
C39 . H391 . 1.000 no
C40 . C41 . 1.380(3) yes
C40 . H401 . 1.000 no
C41 . C42 . 1.389(3) yes
C41 . H411 . 1.000 no
C42 . H421 . 1.000 no
C43 . C44 . 1.390(2) yes
C43 . C48 . 1.398(2) yes
C44 . C45 . 1.395(3) yes
C44 . H441 . 1.000 no
C45 . C46 . 1.382(3) yes
C45 . H451 . 1.000 no
C46 . C47 . 1.387(3) yes
C46 . H461 . 1.000 no
C47 . C48 . 1.387(3) yes
C47 . H471 . 1.000 no
C48 . H481 . 1.000 no
C49 . C50 . 1.397(3) yes
C49 . C54 . 1.395(3) yes
C50 . C51 . 1.398(3) yes
C50 . H501 . 1.000 no
C51 . C52 . 1.383(4) yes
C51 . H511 . 1.000 no
C52 . C53 . 1.379(4) yes
C52 . H521 . 1.000 no
C53 . C54 . 1.396(3) yes
C53 . H531 . 1.000 no
C54 . H541 . 1.000 no

loop_
_geom_contact_atom_site_label_1
_geom_contact_atom_site_label_2
_geom_contact_distance
_geom_contact_publ_flag
Ru1 C7 2.719(2) yes
Ru1 H2 2.06(2) yes
